data_7110695
loop_
_publ_author_name
'Zhao, Yongnan'
'Zhu, Guangshan'
'Liu, Wang'
'Zou, Yongcun'
'Pang, Wenqin'

_publ_section_title
;
 Synthesis and structures of two new 12-member ring crown-shaped
 oxovanadium borophosphates
;
_journal_issue 21
_journal_name_full 'Chemical Communications'
_journal_page_first 2219
_journal_paper_doi 10.1039/a906668c
_journal_year 1999
_chemical_formula_sum 'C24 H120 B6 N17 O86 P12 V12'
_chemical_formula_weight 3071.15
_chemical_name_common vbp-j1
_chemical_name_systematic
; 
 ? 
;
_space_group_IT_number 61
_symmetry_cell_setting orthorhombic
_symmetry_space_group_name_Hall '-P 2ac 2ab'
_symmetry_space_group_name_H-M 'P b c a'
_atom_sites_solution_hydrogens geom
_atom_sites_solution_primary direct
_atom_sites_solution_secondary difmap
_audit_creation_method SHELXL-97
_cell_angle_alpha 90.00
_cell_angle_beta 90.00
_cell_angle_gamma 90.00
_cell_formula_units_Z 4
_cell_length_a 21.454(11)
_cell_length_b 16.315(6)
_cell_length_c 29.651(12)
_cell_measurement_reflns_used 190
_cell_measurement_temperature 293(2)
_cell_measurement_theta_max 23.3
_cell_measurement_theta_min 1.67
_cell_volume 10379(8)
_computing_cell_refinement 'Bruker SMART'
_computing_data_collection 'Bruker SMART'
_computing_data_reduction 'Bruker SAINT'
_computing_molecular_graphics SHELXP-97
_computing_publication_material SHELXTL
_computing_structure_refinement 'SHELXL-97 (Sheldrick, 1997)'
_computing_structure_solution 'SHELXS-97 (Sheldrick, 1990)'
_diffrn_ambient_temperature 293(2)
_diffrn_measured_fraction_theta_full 0.929
_diffrn_measured_fraction_theta_max 0.929
_diffrn_measurement_device_type 'Bruker CCD area detector '
_diffrn_measurement_method 'phi and omega scans '
_diffrn_radiation_monochromator graphite
_diffrn_radiation_source 'fine-focus sealed tube'
_diffrn_radiation_type MoK\a
_diffrn_radiation_wavelength 0.71073
_diffrn_reflns_av_R_equivalents 0.0638
_diffrn_reflns_av_sigmaI/netI 0.0942
_diffrn_reflns_limit_h_max 23
_diffrn_reflns_limit_h_min -23
_diffrn_reflns_limit_k_max 15
_diffrn_reflns_limit_k_min -16
_diffrn_reflns_limit_l_max 6
_diffrn_reflns_limit_l_min -32
_diffrn_reflns_number 20909
_diffrn_reflns_theta_full 23.23
_diffrn_reflns_theta_max 23.23
_diffrn_reflns_theta_min 1.67
_exptl_absorpt_coefficient_mu 1.343
_exptl_absorpt_correction_T_max 0.9333
_exptl_absorpt_correction_T_min 0.8130
_exptl_absorpt_correction_type empirical
_exptl_crystal_colour blue
_exptl_crystal_density_diffrn 1.966
_exptl_crystal_density_method 'not measured'
_exptl_crystal_description rhombic
_exptl_crystal_F_000 6228
_exptl_crystal_size_max 0.15
_exptl_crystal_size_mid 0.10
_exptl_crystal_size_min 0.05
_refine_diff_density_max 1.294
_refine_diff_density_min -0.647
_refine_diff_density_rms 0.130
_refine_ls_extinction_coef 0.00000(6)
_refine_ls_extinction_expression Fc^*^=kFc[1+0.001xFc^2^\l^3^/sin(2\q)]^-1/4^
_refine_ls_extinction_method SHELXL
_refine_ls_goodness_of_fit_ref 0.840
_refine_ls_hydrogen_treatment mixed
_refine_ls_matrix_type full
_refine_ls_number_parameters 784
_refine_ls_number_reflns 6902
_refine_ls_number_restraints 60
_refine_ls_restrained_S_all 0.847
_refine_ls_R_factor_all 0.1014
_refine_ls_R_factor_gt 0.0586
_refine_ls_shift/su_max 4.765
_refine_ls_shift/su_mean 0.152
_refine_ls_structure_factor_coef Fsqd
_refine_ls_weighting_details 'calc w=1/[\s^2^(Fo^2^)+(0.1411P)^2^+0.0000P] where P=(Fo^2^+2Fc^2^)/3'
_refine_ls_weighting_scheme calc
_refine_ls_wR_factor_gt 0.1708
_refine_ls_wR_factor_ref 0.1901
_reflns_number_gt 4099
_reflns_number_total 6902
_reflns_threshold_expression >2sigma(I)
_cod_data_source_file 906668csup1.cif
_cod_data_source_block vbp-j1
_cod_original_cell_volume 10378(8)
_cod_original_sg_symbol_H-M Pbca
_cod_database_code 7110695

loop_
_symmetry_equiv_pos_as_xyz
'x, y, z'
'-x+1/2, -y, z+1/2'
'-x, y+1/2, -z+1/2'
'x+1/2, -y+1/2, -z'
'-x, -y, -z'
'x-1/2, y, -z-1/2'
'x, -y-1/2, z-1/2'
'-x-1/2, y-1/2, z'

loop_
_atom_site_label
_atom_site_type_symbol
_atom_site_fract_x
_atom_site_fract_y
_atom_site_fract_z
_atom_site_U_iso_or_equiv
_atom_site_adp_type
_atom_site_occupancy
_atom_site_symmetry_multiplicity
_atom_site_calc_flag
_atom_site_refinement_flags
V1 V 0.16195(7) 0.64034(10) 1.02204(5) 0.0269(4) Uani 1 1 d .
V2 V 0.02492(7) 0.69374(10) 0.90126(5) 0.0303(4) Uani 1 1 d .
V3 V 0.14801(7) 0.63375(10) 0.86270(5) 0.0279(4) Uani 1 1 d .
V4 V -0.10331(8) 0.48327(11) 0.83879(7) 0.0279(8) Uani 1 1 d .
V5 V 0.01499(7) 0.40216(10) 0.87457(5) 0.0289(7) Uani 1 1 d .
V6 V 0.09764(7) 0.80585(10) 1.03715(5) 0.0285(4) Uani 1 1 d .
P1 P 0.12248(11) 0.47117(17) 0.80961(8) 0.0305(7) Uani 1 1 d .
P2 P 0.06044(11) 0.86944(16) 0.94052(8) 0.0293(6) Uani 1 1 d .
P3 P -0.07077(12) 0.66634(16) 0.82042(8) 0.0306(6) Uani 1 1 d .
P4 P 0.25143(11) 0.67016(16) 0.93577(7) 0.0271(6) Uani 1 1 d .
P5 P -0.21792(12) 0.39801(19) 0.88102(8) 0.0408(8) Uani 1 1 d .
P6 P 0.01934(13) 0.78897(17) 1.12534(8) 0.0376(7) Uani 1 1 d .
O1 O 0.2364(3) 0.6338(4) 0.98184(18) 0.0299(15) Uani 1 1 d .
O2 O 0.1359(3) 0.7391(4) 0.98935(17) 0.0277(15) Uani 1 1 d .
O3 O -0.0129(2) 0.5022(3) 0.84472(18) 0.0260(15) Uani 1 1 d .
O4 O -0.0755(3) 0.3879(4) 0.87402(18) 0.0280(15) Uani 1 1 d .
O5 O 0.2257(3) 0.6137(4) 0.89799(19) 0.0333(16) Uani 1 1 d .
O6 O 0.0582(3) 0.6136(4) 0.85775(18) 0.0263(15) Uani 1 1 d .
O7 O 0.0915(3) 0.4026(4) 0.8371(2) 0.0436(18) Uani 1 1 d .
O8 O -0.0065(3) 0.6477(4) 0.9437(2) 0.0434(18) Uani 1 1 d .
O9 O -0.0432(3) 0.7177(4) 0.8584(2) 0.0392(17) Uani 1 1 d .
O10 O 0.1646(3) 0.5214(4) 0.8407(2) 0.0414(18) Uani 1 1 d .
O11 O 0.1470(3) 0.8722(4) 1.0545(2) 0.0418(18) Uani 1 1 d .
O12 O 0.1567(3) 0.4369(4) 0.7703(2) 0.0439(18) Uani 1 1 d .
O13 O 0.0242(3) 0.8196(4) 1.0767(2) 0.0444(18) Uani 1 1 d .
O14 O 0.1296(3) 0.8448(4) 0.93284(18) 0.0274(15) Uani 1 1 d .
O15 O 0.1158(3) 0.7019(4) 1.06796(18) 0.0288(15) Uani 1 1 d .
O16 O 0.0854(3) 0.7570(4) 1.13989(19) 0.0370(17) Uani 1 1 d .
O17 O -0.1851(3) 0.4780(4) 0.8689(2) 0.0438(18) Uani 1 1 d .
O18 O 0.0697(3) 0.5290(4) 0.79169(18) 0.0302(15) Uani 1 1 d .
O19 O 0.0453(3) 0.8611(4) 0.99119(19) 0.0351(16) Uani 1 1 d .
O20 O 0.0184(3) 0.8114(4) 0.9134(2) 0.0377(17) Uani 1 1 d .
O21 O -0.1159(3) 0.6031(4) 0.8387(2) 0.0402(17) Uani 1 1 d .
O22 O 0.1195(3) 0.5632(4) 1.0104(2) 0.0436(18) Uani 1 1 d .
O23 O 0.1672(3) 0.6933(4) 0.8230(2) 0.0464(19) Uani 1 1 d .
O24 O 0.1153(2) 0.7009(4) 0.91176(18) 0.0262(15) Uani 1 1 d .
O25 O 0.0520(3) 0.9567(4) 0.9243(2) 0.0383(17) Uani 1 1 d .
O26 O 0.3199(3) 0.6842(4) 0.9301(2) 0.0366(17) Uani 1 1 d .
O27 O -0.0005(4) 0.8541(4) 1.1574(2) 0.059(2) Uani 1 1 d .
O28 O -0.1035(3) 0.7213(4) 0.7868(2) 0.0438(18) Uani 1 1 d .
O29 O -0.1764(3) 0.3254(4) 0.8645(2) 0.0397(18) Uani 1 1 d .
O30 O 0.2242(3) 0.6100(4) 1.0675(2) 0.0385(17) Uani 1 1 d .
O31 O -0.0161(3) 0.6203(4) 0.79620(18) 0.0307(16) Uani 1 1 d .
O32 O -0.1158(3) 0.4533(5) 0.7886(2) 0.057(2) Uani 1 1 d .
O33 O 0.0263(3) 0.2829(4) 0.8722(3) 0.058(2) Uani 1 1 d .
O34 O 0.2161(2) 0.7540(4) 0.93219(18) 0.0270(15) Uani 1 1 d .
O35 O 0.0388(3) 0.4269(5) 0.9231(2) 0.051(2) Uani 1 1 d .
O36 O -0.2797(3) 0.3921(6) 0.8580(2) 0.070(3) Uani 1 1 d .
N1 N 1.1145(4) 1.1147(6) 0.1880(3) 0.065(3) Uani 1 1 d .
H1A H 1.1030 1.1667 0.1912 0.080 Uiso 1 1 calc R
H1B H 1.1506 1.1124 0.1732 0.080 Uiso 1 1 calc R
H1C H 1.1190 1.0918 0.2151 0.080 Uiso 1 1 calc R
N2 N 0.9640(5) 1.0115(7) 0.1627(3) 0.078(3) Uani 1 1 d .
H2A H 0.9605 1.0310 0.1344 0.080 Uiso 1 1 calc R
H2B H 0.9802 0.9607 0.1611 0.080 Uiso 1 1 calc R
N3 N 0.8065(6) 0.9326(10) 0.1718(4) 0.128(6) Uani 1 1 d .
H3A H 0.7799 0.9153 0.1503 0.080 Uiso 1 1 calc R
H3B H 0.7901 0.9788 0.1835 0.080 Uiso 1 1 calc R
N4 N 0.8869(6) 0.7645(8) 0.1973(4) 0.099(4) Uani 1 1 d .
H4A H 0.9136 0.7961 0.1822 0.080 Uiso 1 1 calc R
H4B H 0.8924 0.7125 0.1893 0.080 Uiso 1 1 calc R
H4C H 0.8936 0.7698 0.2268 0.080 Uiso 1 1 calc R
N5 N 0.0806(4) 0.4056(5) 0.4717(3) 0.044(2) Uani 1 1 d .
H5A H 0.1067 0.3748 0.4558 0.080 Uiso 1 1 calc R
H5B H 0.0683 0.4482 0.4552 0.080 Uiso 1 1 calc R
H5C H 0.0475 0.3759 0.4795 0.080 Uiso 1 1 calc R
N6 N 0.1601(4) 0.3033(5) 0.5358(3) 0.043(2) Uani 1 1 d .
H6A H 0.1453 0.2803 0.5104 0.080 Uiso 1 1 calc R
H6B H 0.1985 0.3228 0.5298 0.080 Uiso 1 1 calc R
N7' N 0.1789(11) 0.1278(14) 0.5171(5) 0.076(8) Uani 0.05 1 d .
H7'1 H 0.1477 0.0941 0.5255 0.080 Uiso 05 1 calc R
H7'2 H 0.1623 0.1661 0.4988 0.080 Uiso 05 1 calc R
N7 N 0.2234(16) 0.1650(17) 0.5164(8) 0.023(10) Uani 0.05 1 d .
H7A H 0.2634 0.1818 0.5173 0.080 Uiso 0.05 1 calc R
H7B H 0.2022 0.2015 0.4996 0.080 Uiso 0.05 1 calc R
N8 N 0.1745(5) 0.1316(6) 0.4231(3) 0.072(3) Uani 1 1 d .
H8A H 0.1525 0.1654 0.4404 0.080 Uiso 1 1 calc R
H8B H 0.1511 0.1149 0.4001 0.080 Uiso 1 1 calc R
H8C H 0.2079 0.1577 0.4126 0.080 Uiso 1 1 calc R
N9 N 0.0000 0.5000 0.0000 0.056(4) Uani 1 2 d SD
C1 C 1.0679(5) 1.0713(8) 0.1631(4) 0.067(4) Uani 1 1 d .
H1D H 1.0825 1.0163 0.1566 0.080 Uiso 1 1 calc R
H1E H 1.0603 1.0989 0.1347 0.080 Uiso 1 1 calc R
C2 C 1.0079(6) 1.0665(9) 0.1896(4) 0.076(4) Uani 1 1 d .
H2C H 0.9899 1.1207 0.1932 0.080 Uiso 1 1 calc R
H2D H 1.0154 1.0435 0.2193 0.080 Uiso 1 1 calc R
C3 C 0.9019(7) 1.0076(15) 0.1834(6) 0.161(10) Uani 1 1 d .
H3C H 0.8846 1.0622 0.1868 0.080 Uiso 1 1 calc R
H3D H 0.9043 0.9822 0.2130 0.080 Uiso 1 1 calc R
C4 C 0.8601(8) 0.9542(16) 0.1506(5) 0.180(12) Uani 1 1 d .
H4D H 0.8504 0.9856 0.1236 0.080 Uiso 1 1 calc R
H4E H 0.8826 0.9054 0.1415 0.080 Uiso 1 1 calc R
C5 C 0.8060(9) 0.8704(11) 0.2080(6) 0.118(6) Uani 1 1 d .
H5D H 0.7645 0.8660 0.2210 0.080 Uiso 1 1 calc R
H5E H 0.8348 0.8857 0.2318 0.080 Uiso 1 1 calc R
C6 C 0.8254(7) 0.7887(12) 0.1872(5) 0.099(5) Uani 1 1 d .
H6C H 0.7970 0.7465 0.1976 0.080 Uiso 1 1 calc R
H6D H 0.8210 0.7926 0.1547 0.080 Uiso 1 1 calc R
C7 C 0.1124(5) 0.4355(7) 0.5129(4) 0.050(3) Uani 1 1 d .
H7C H 0.0893 0.4818 0.5248 0.080 Uiso 1 1 calc R
H7D H 0.1536 0.4550 0.5046 0.080 Uiso 1 1 calc R
C8 C 0.1189(5) 0.3726(7) 0.5490(3) 0.048(3) Uani 1 1 d .
H8D H 0.1356 0.3984 0.5759 0.080 Uiso 1 1 calc R
H8E H 0.0779 0.3513 0.5564 0.080 Uiso 1 1 calc R
C9 C 0.1648(5) 0.2399(7) 0.5712(3) 0.053(3) Uani 1 1 d .
H9A H 0.1842 0.2635 0.5978 0.080 Uiso 1 1 calc R
H9B H 0.1232 0.2221 0.5795 0.080 Uiso 1 1 calc R
C10 C 0.2019(9) 0.1673(12) 0.5561(5) 0.107(6) Uani 1 1 d .
H10A H 0.2452 0.1971 0.5553 0.080 Uiso 1 1 d .
H10B H 0.2038 0.1353 0.5818 0.080 Uiso 1 1 d .
C11 C 0.2214(8) 0.0826(9) 0.4924(6) 0.094(5) Uani 1 1 d .
H11A H 0.2637 0.1044 0.4824 0.080 Uiso 1 1 d .
H11B H 0.2304 0.0294 0.5044 0.080 Uiso 1 1 d .
C12 C 0.1937(7) 0.0627(8) 0.4489(5) 0.086(5) Uani 1 1 d .
H12A H 0.2237 0.0316 0.4314 0.080 Uiso 1 1 calc R
H12B H 0.1578 0.0278 0.4539 0.080 Uiso 1 1 calc R
B1 B 0.0242(5) 0.5657(7) 0.8239(3) 0.029(3) Uani 1 1 d .
B2 B 0.1481(5) 0.7580(7) 0.9427(3) 0.026(3) Uani 1 1 d .
B3 B -0.1126(5) 0.3148(8) 0.8842(4) 0.035(3) Uani 1 1 d .
OW6 O 0.1992(13) 0.9081(14) 0.1491(7) 0.150(10) Uani 1 1 d DU
OW5 O 0.2295(13) 0.533(2) 0.2543(12) 0.52(3) Uani 1 1 d DU
OW4 O 0.2158(13) 0.6254(14) 0.3525(8) 0.147(8) Uani 1 1 d DU
OW3 O 0.2370(11) 0.2676(15) 0.1944(8) 0.138(8) Uani 1 1 d DU
OW2 O 0.1011(9) 0.8759(19) 0.2170(6) 0.405(15) Uani 1 1 d DU
OW1 O 0.0670(4) 0.2223(6) 0.4810(3) 0.061(2) Uani 1 1 d DU
OW7 O 0.1468(17) 0.7228(16) 0.2353(7) 0.074(9) Uani 0.50 1 d PDU
H5WA H 0.218(9) 0.581(6) 0.266(6) 0.080 Uiso 1 1 d D
H5WB H 0.216(6) 0.481(3) 0.254(4) 0.080 Uiso 1 1 d D
H6WA H 0.229(4) 0.896(8) 0.171(3) 0.080 Uiso 1 1 d D
H6WB H 0.183(6) 0.949(7) 0.133(4) 0.080 Uiso 1 1 d D
H2WA H 0.141(3) 0.856(7) 0.219(4) 0.080 Uiso 1 1 d D
H2WB H 0.079(4) 0.909(7) 0.198(3) 0.080 Uiso 1 1 d D
H1WB H 0.052(5) 0.202(7) 0.507(2) 0.080 Uiso 1 1 d D
H1WA H 0.031(3) 0.221(8) 0.466(4) 0.080 Uiso 1 1 d D
H4WB H 0.233(6) 0.637(8) 0.325(2) 0.080 Uiso 1 1 d D
H4WA H 0.208(7) 0.573(4) 0.362(4) 0.080 Uiso 1 1 d D
H9C H 0.015(6) 0.546(4) -0.018(4) 0.080 Uiso 1 1 d D
H9D H 0.017(6) 0.457(6) 0.022(3) 0.080 Uiso 1 1 d D
H3WA H 0.197(2) 0.282(8) 0.198(4) 0.080 Uiso 1 1 d D
H3WB H 0.234(8) 0.323(3) 0.188(5) 0.080 Uiso 1 1 d D
H7WB H 0.109(3) 0.708(7) 0.248(4) 0.080 Uiso 1 1 d D
H7WA H 0.185(3) 0.742(7) 0.228(4) 0.080 Uiso 1 1 d D

loop_
_atom_site_aniso_label
_atom_site_aniso_U_11
_atom_site_aniso_U_22
_atom_site_aniso_U_33
_atom_site_aniso_U_23
_atom_site_aniso_U_13
_atom_site_aniso_U_12
V1 0.0239(9) 0.0245(11) 0.0322(8) 0.0037(7) -0.0010(6) -0.0012(8)
V2 0.0263(9) 0.0328(12) 0.0318(9) -0.0029(7) 0.0001(7) 0.0019(8)
V3 0.0236(9) 0.0313(11) 0.0287(8) -0.0041(7) 0.0017(6) -0.0013(7)
V4 0.0236(10) 0.0320(14) 0.0282(15) 0.0075(9) -0.0038(8) -0.0022(9)
V5 0.0256(10) 0.0264(13) 0.0346(10) 0.0015(7) 0.0001(7) 0.0014(8)
V6 0.0298(9) 0.0282(11) 0.0275(8) 0.0000(7) -0.0006(7) 0.0005(8)
P1 0.0314(14) 0.0311(18) 0.0289(13) -0.0076(12) 0.0044(11) -0.0021(12)
P2 0.0342(15) 0.0246(18) 0.0290(13) 0.0001(11) -0.0040(10) 0.0049(12)
P3 0.0325(14) 0.0258(18) 0.0334(13) 0.0045(11) -0.0080(11) 0.0021(12)
P4 0.0226(13) 0.0279(17) 0.0307(13) -0.0014(11) -0.0008(10) 0.0004(11)
P5 0.0232(14) 0.057(2) 0.0416(15) 0.0175(14) -0.0050(11) -0.0041(14)
P6 0.0481(17) 0.0280(18) 0.0366(14) -0.0013(12) 0.0134(12) 0.0007(14)
O1 0.030(4) 0.027(4) 0.032(3) 0.003(3) 0.002(3) 0.006(3)
O2 0.029(3) 0.029(4) 0.025(3) -0.002(3) -0.002(3) 0.007(3)
O3 0.023(3) 0.023(4) 0.033(3) 0.001(3) -0.002(3) -0.001(3)
O4 0.032(4) 0.018(4) 0.034(3) 0.003(3) 0.003(3) -0.004(3)
O5 0.026(3) 0.034(4) 0.040(4) -0.009(3) -0.005(3) 0.004(3)
O6 0.023(3) 0.029(4) 0.027(3) -0.007(3) 0.000(2) -0.002(3)
O7 0.033(4) 0.032(5) 0.065(5) 0.004(4) 0.019(3) 0.005(3)
O8 0.036(4) 0.051(5) 0.043(4) 0.003(3) 0.007(3) 0.006(4)
O9 0.035(4) 0.044(5) 0.038(4) -0.010(3) -0.014(3) 0.008(3)
O10 0.026(4) 0.047(5) 0.051(4) -0.018(4) -0.003(3) 0.012(3)
O11 0.041(4) 0.031(5) 0.053(4) -0.003(3) -0.004(3) -0.001(3)
O12 0.037(4) 0.050(5) 0.044(4) -0.014(3) 0.008(3) 0.005(4)
O13 0.041(4) 0.055(5) 0.037(4) 0.005(3) 0.010(3) 0.015(4)
O14 0.033(4) 0.021(4) 0.029(3) 0.001(3) -0.001(3) 0.000(3)
O15 0.032(4) 0.028(4) 0.027(3) 0.004(3) 0.000(3) 0.000(3)
O16 0.059(5) 0.026(4) 0.026(3) -0.001(3) 0.000(3) -0.009(3)
O17 0.028(4) 0.034(5) 0.070(5) 0.022(4) 0.007(3) 0.004(3)
O18 0.031(4) 0.033(4) 0.027(3) -0.001(3) 0.003(3) 0.000(3)
O19 0.040(4) 0.031(4) 0.034(4) 0.001(3) 0.002(3) 0.013(3)
O20 0.036(4) 0.027(4) 0.050(4) -0.010(3) -0.009(3) 0.010(3)
O21 0.029(4) 0.029(4) 0.063(4) 0.011(3) 0.003(3) 0.005(3)
O22 0.033(4) 0.030(5) 0.068(5) -0.006(4) 0.000(3) -0.003(3)
O23 0.043(4) 0.064(5) 0.032(4) 0.007(3) 0.006(3) -0.011(4)
O24 0.024(3) 0.024(4) 0.031(3) -0.004(3) 0.000(3) 0.001(3)
O25 0.046(4) 0.024(5) 0.044(4) -0.002(3) -0.007(3) 0.010(3)
O26 0.025(4) 0.040(5) 0.046(4) -0.001(3) 0.000(3) -0.003(3)
O27 0.093(6) 0.037(5) 0.048(4) -0.009(4) 0.011(4) 0.006(4)
O28 0.058(5) 0.033(5) 0.041(4) 0.005(3) -0.011(3) 0.012(4)
O29 0.033(4) 0.050(5) 0.036(4) 0.005(3) -0.006(3) -0.017(4)
O30 0.021(3) 0.049(5) 0.046(4) 0.015(3) -0.001(3) -0.001(3)
O31 0.030(4) 0.033(4) 0.029(3) 0.002(3) -0.001(3) 0.004(3)
O32 0.054(5) 0.075(6) 0.043(4) -0.001(4) -0.014(3) -0.015(4)
O33 0.039(4) 0.026(5) 0.110(6) 0.011(4) 0.011(4) -0.002(4)
O34 0.023(3) 0.018(4) 0.039(3) 0.002(3) 0.001(3) -0.002(3)
O35 0.052(5) 0.061(6) 0.041(4) 0.000(4) -0.010(3) 0.016(4)
O36 0.031(4) 0.121(8) 0.057(5) 0.026(5) -0.015(4) -0.014(5)
N1 0.069(7) 0.073(8) 0.051(6) 0.003(5) 0.004(5) 0.005(6)
N2 0.094(8) 0.093(9) 0.047(6) 0.004(6) -0.002(6) 0.000(7)
N3 0.098(11) 0.200(18) 0.087(10) -0.022(11) -0.011(9) -0.037(11)
N4 0.111(11) 0.126(12) 0.059(7) -0.022(7) 0.002(7) 0.020(9)
N5 0.045(5) 0.022(5) 0.064(6) 0.006(4) 0.001(4) -0.002(4)
N6 0.032(5) 0.051(6) 0.047(5) 0.002(5) 0.005(4) 0.000(5)
N7' 0.073(17) 0.096(16) 0.058(11) 0.005(10) -0.001(9) 0.014(14)
N7 0.03(2) 0.000(18) 0.044(17) 0.003(12) 0.007(12) 0.004(13)
N8 0.062(7) 0.083(9) 0.072(7) 0.000(6) -0.019(6) -0.019(6)
N9 0.068(10) 0.037(10) 0.064(9) 0.023(7) -0.002(7) -0.006(8)
C1 0.047(7) 0.092(11) 0.061(8) 0.004(7) -0.005(6) -0.008(7)
C2 0.073(9) 0.093(12) 0.060(8) -0.011(7) 0.001(7) -0.018(8)
C3 0.079(12) 0.31(3) 0.091(12) -0.094(15) 0.024(10) -0.057(15)
C4 0.074(12) 0.41(4) 0.056(10) -0.028(16) 0.018(8) -0.073(18)
C5 0.112(15) 0.120(17) 0.120(15) 0.013(13) -0.026(12) -0.024(13)
C6 0.085(12) 0.132(17) 0.078(10) -0.007(10) -0.027(9) 0.010(11)
C7 0.042(7) 0.045(8) 0.065(7) -0.011(6) 0.000(5) -0.006(6)
C8 0.036(6) 0.059(9) 0.048(7) -0.014(6) -0.001(5) 0.007(6)
C9 0.052(7) 0.072(9) 0.035(6) 0.006(6) 0.005(5) -0.018(7)
C10 0.126(14) 0.126(16) 0.068(10) 0.049(10) 0.019(11) 0.047(12)
C11 0.109(14) 0.041(11) 0.133(15) 0.028(10) -0.047(12) -0.019(9)
C12 0.106(12) 0.041(10) 0.112(12) 0.027(9) 0.001(10) 0.011(8)
B1 0.026(6) 0.036(8) 0.024(5) -0.004(5) -0.003(4) -0.006(5)
B2 0.025(6) 0.027(8) 0.027(5) -0.003(5) -0.001(4) -0.006(5)
B3 0.039(7) 0.029(9) 0.037(6) 0.006(5) -0.003(5) 0.002(6)
OW6 0.23(3) 0.12(2) 0.105(17) -0.037(13) 0.037(15) -0.11(2)
OW5 0.117(17) 1.02(6) 0.43(4) 0.030(5) 0.020(2) 0.028(4)
OW4 0.20(2) 0.108(17) 0.129(17) -0.043(16) 0.020(17) 0.025(19)
OW3 0.113(15) 0.17(2) 0.130(16) -0.049(16) -0.010(13) 0.089(16)
OW2 0.027(2) 0.069(4) 0.0259(18) 0.034(2) 0.0158(15) 0.026(2)
OW1 0.059(5) 0.072(6) 0.050(5) 0.000(4) -0.005(4) -0.012(5)
OW7 0.15(3) 0.047(18) 0.029(12) -0.025(11) -0.003(14) -0.032(19)

loop_
_atom_type_symbol
_atom_type_description
_atom_type_scat_dispersion_real
_atom_type_scat_dispersion_imag
_atom_type_scat_source
C C 0.0033 0.0016 'International Tables Vol C Tables 4.2.6.8 and 6.1.1.4'
H H 0.0000 0.0000 'International Tables Vol C Tables 4.2.6.8 and 6.1.1.4'
B B 0.0013 0.0007 'International Tables Vol C Tables 4.2.6.8 and 6.1.1.4'
N N 0.0061 0.0033 'International Tables Vol C Tables 4.2.6.8 and 6.1.1.4'
O O 0.0106 0.0060 'International Tables Vol C Tables 4.2.6.8 and 6.1.1.4'
P P 0.1023 0.0942 'International Tables Vol C Tables 4.2.6.8 and 6.1.1.4'
V V 0.3005 0.5294 'International Tables Vol C Tables 4.2.6.8 and 6.1.1.4'

loop_
_geom_angle_atom_site_label_1
_geom_angle_atom_site_label_2
_geom_angle_atom_site_label_3
_geom_angle
_geom_angle_site_symmetry_1
_geom_angle_site_symmetry_3
O22 V1 O15 105.5(3) . .
O22 V1 O30 109.8(3) . .
O15 V1 O30 89.7(3) . .
O22 V1 O2 112.3(3) . .
O15 V1 O2 77.2(2) . .
O30 V1 O2 137.8(3) . .
O22 V1 O1 106.6(3) . .
O15 V1 O1 147.8(3) . .
O30 V1 O1 81.5(2) . .
O2 V1 O1 88.7(2) . .
O8 V2 O20 106.4(3) . .
O8 V2 O6 110.7(3) . .
O20 V2 O6 142.8(3) . .
O8 V2 O24 108.4(3) . .
O20 V2 O24 89.0(3) . .
O6 V2 O24 77.7(2) . .
O8 V2 O9 106.6(3) . .
O20 V2 O9 82.7(3) . .
O6 V2 O9 88.7(2) . .
O24 V2 O9 145.0(3) . .
O23 V3 O24 107.7(3) . .
O23 V3 O6 107.7(3) . .
O24 V3 O6 78.3(2) . .
O23 V3 O10 106.1(3) . .
O24 V3 O10 146.2(3) . .
O6 V3 O10 89.8(3) . .
O23 V3 O5 105.9(3) . .
O24 V3 O5 90.1(2) . .
O6 V3 O5 146.4(3) . .
O10 V3 O5 82.6(2) . .
O32 V4 O4 107.7(3) . .
O32 V4 O3 107.3(3) . .
O4 V4 O3 77.2(2) . .
O32 V4 O21 106.3(4) . .
O4 V4 O21 145.7(3) . .
O3 V4 O21 88.8(3) . .
O32 V4 O17 105.1(3) . .
O4 V4 O17 89.7(3) . .
O3 V4 O17 147.4(3) . .
O21 V4 O17 85.6(3) . .
O35 V5 O3 107.4(3) . .
O35 V5 O4 111.0(3) . .
O3 V5 O4 78.0(2) . .
O35 V5 O33 104.2(4) . .
O3 V5 O33 148.4(3) . .
O4 V5 O33 90.2(3) . .
O35 V5 O7 104.0(3) . .
O3 V5 O7 89.8(3) . .
O4 V5 O7 144.9(3) . .
O33 V5 O7 83.2(3) . .
O11 V6 O15 107.6(3) . .
O11 V6 O2 109.3(3) . .
O15 V6 O2 77.0(2) . .
O11 V6 O13 105.0(3) . .
O15 V6 O13 88.9(3) . .
O2 V6 O13 145.4(3) . .
O11 V6 O19 106.8(3) . .
O15 V6 O19 145.5(3) . .
O2 V6 O19 89.6(2) . .
O13 V6 O19 84.5(3) . .
O12 P1 O10 112.4(4) . .
O12 P1 O7 110.9(4) . .
O10 P1 O7 109.0(4) . .
O12 P1 O18 108.6(4) . .
O10 P1 O18 108.0(4) . .
O7 P1 O18 107.9(4) . .
O25 P2 O20 110.1(4) . .
O25 P2 O19 111.5(4) . .
O20 P2 O19 109.4(4) . .
O25 P2 O14 108.1(4) . .
O20 P2 O14 108.9(3) . .
O19 P2 O14 108.8(3) . .
O21 P3 O9 111.1(4) . .
O21 P3 O28 110.0(4) . .
O9 P3 O28 110.0(4) . .
O21 P3 O31 108.4(4) . .
O9 P3 O31 108.1(4) . .
O28 P3 O31 109.2(4) . .
O26 P4 O1 111.5(3) . .
O26 P4 O5 111.0(3) . .
O1 P4 O5 109.9(4) . .
O26 P4 O34 109.5(4) . .
O1 P4 O34 107.4(3) . .
O5 P4 O34 107.3(3) . .
O36 P5 O17 110.9(4) . .
O36 P5 O30 111.7(4) . 5_567
O17 P5 O30 110.3(4) . 5_567
O36 P5 O29 108.4(4) . .
O17 P5 O29 108.2(4) . .
O30 P5 O29 107.2(4) 5_567 .
O27 P6 O33 109.5(4) . 5_567
O27 P6 O13 112.8(4) . .
O33 P6 O13 109.8(4) 5_567 .
O27 P6 O16 108.7(4) . .
O33 P6 O16 108.0(4) 5_567 .
O13 P6 O16 107.9(4) . .
P4 O1 V1 133.1(4) . .
B2 O2 V1 126.7(6) . .
B2 O2 V6 130.4(6) . .
V1 O2 V6 102.6(2) . .
B1 O3 V5 128.7(5) . .
B1 O3 V4 128.0(5) . .
V5 O3 V4 102.2(3) . .
B3 O4 V5 129.4(6) . .
B3 O4 V4 126.1(6) . .
V5 O4 V4 102.2(3) . .
P4 O5 V3 125.3(4) . .
B1 O6 V3 129.0(5) . .
B1 O6 V2 128.4(5) . .
V3 O6 V2 101.3(3) . .
P1 O7 V5 131.2(4) . .
P3 O9 V2 130.9(4) . .
P1 O10 V3 126.1(4) . .
P6 O13 V6 125.2(4) . .
B2 O14 P2 118.0(5) . .
B3 O15 V1 127.5(6) 5_567 .
B3 O15 V6 127.5(6) 5_567 .
V1 O15 V6 102.7(3) . .
B3 O16 P6 118.9(6) 5_567 .
B1 O18 P1 119.9(5) . .
P2 O19 V6 126.1(4) . .
P2 O20 V2 131.3(4) . .
P3 O21 V4 126.0(4) . .
B2 O24 V3 130.0(5) . .
B2 O24 V2 127.1(5) . .
V3 O24 V2 101.7(3) . .
B3 O29 P5 119.2(6) . .
P5 O30 V1 130.1(4) 5_567 .
B1 O31 P3 118.0(5) . .
P6 O33 V5 132.9(4) 5_567 .
B2 O34 P4 119.7(6) . .
C1 N1 H1A 109.5 . .
C1 N1 H1B 109.4 . .
H1A N1 H1B 109.5 . .
C1 N1 H1C 109.5 . .
H1A N1 H1C 109.5 . .
H1B N1 H1C 109.5 . .
C3 N2 C2 111.4(10) . .
C3 N2 H2A 109.2 . .
C2 N2 H2A 109.5 . .
C3 N2 H2B 109.5 . .
C2 N2 H2B 109.1 . .
H2A N2 H2B 108.0 . .
C4 N3 C5 121.5(17) . .
C4 N3 H3A 106.9 . .
C5 N3 H3A 107.0 . .
C4 N3 H3B 106.9 . .
C5 N3 H3B 107.1 . .
H3A N3 H3B 106.7 . .
C6 N4 H4A 109.5 . .
C6 N4 H4B 109.4 . .
H4A N4 H4B 109.5 . .
C6 N4 H4C 109.5 . .
H4A N4 H4C 109.5 . .
H4B N4 H4C 109.5 . .
C7 N5 H5A 109.5 . .
C7 N5 H5B 109.5 . .
H5A N5 H5B 109.5 . .
C7 N5 H5C 109.4 . .
H5A N5 H5C 109.5 . .
H5B N5 H5C 109.5 . .
C9 N6 C8 112.6(8) . .
C9 N6 H6A 109.1 . .
C8 N6 H6A 109.0 . .
C9 N6 H6B 109.0 . .
C8 N6 H6B 109.1 . .
H6A N6 H6B 107.8 . .
C11 N7' C10 116.5(19) . .
C11 N7' H7'1 108.3 . .
C10 N7' H7'1 108.1 . .
C11 N7' H7'2 108.1 . .
C10 N7' H7'2 108.2 . .
H7'1 N7' H7'2 107.4 . .
C10 N7 C11 117(2) . .
C10 N7 H7A 108.3 . .
C11 N7 H7A 107.7 . .
C10 N7 H7B 108.3 . .
C11 N7 H7B 108.2 . .
H7A N7 H7B 107.3 . .
C10 N7 H10A 47.1(14) . .
C11 N7 H10A 138.8(19) . .
H7A N7 H10A 62.0 . .
H7B N7 H10A 113.0 . .
C12 N8 H8A 109.6 . .
C12 N8 H8B 109.3 . .
H8A N8 H8B 109.5 . .
C12 N8 H8C 109.5 . .
H8A N8 H8C 109.5 . .
H8B N8 H8C 109.5 . .
H9C N9 H9D 139(10) . .
N1 C1 C2 110.7(10) . .
N1 C1 H1D 109.5 . .
C2 C1 H1D 109.4 . .
N1 C1 H1E 109.5 . .
C2 C1 H1E 109.6 . .
H1D C1 H1E 108.1 . .
C1 C2 N2 106.5(10) . .
C1 C2 H2C 110.3 . .
N2 C2 H2C 110.2 . .
C1 C2 H2D 110.5 . .
N2 C2 H2D 110.6 . .
H2C C2 H2D 108.6 . .
N2 C3 C4 106.3(12) . .
N2 C3 H3C 110.6 . .
C4 C3 H3C 110.6 . .
N2 C3 H3D 110.3 . .
C4 C3 H3D 110.3 . .
H3C C3 H3D 108.7 . .
N3 C4 C3 109.7(13) . .
N3 C4 H4D 109.9 . .
C3 C4 H4D 109.5 . .
N3 C4 H4E 109.6 . .
C3 C4 H4E 109.9 . .
H4D C4 H4E 108.2 . .
N3 C5 C6 107.6(16) . .
N3 C5 H5D 110.1 . .
C6 C5 H5D 110.2 . .
N3 C5 H5E 110.2 . .
C6 C5 H5E 110.3 . .
H5D C5 H5E 108.5 . .
N4 C6 C5 114.4(14) . .
N4 C6 H6C 108.7 . .
C5 C6 H6C 108.6 . .
N4 C6 H6D 108.7 . .
C5 C6 H6D 108.7 . .
H6C C6 H6D 107.6 . .
N5 C7 C8 114.1(9) . .
N5 C7 H7C 108.7 . .
C8 C7 H7C 108.8 . .
N5 C7 H7D 108.7 . .
C8 C7 H7D 108.7 . .
H7C C7 H7D 107.6 . .
N6 C8 C7 112.9(8) . .
N6 C8 H8D 109.0 . .
C7 C8 H8D 109.0 . .
N6 C8 H8E 109.0 . .
C7 C8 H8E 109.0 . .
H8D C8 H8E 107.8 . .
C10 C9 N6 112.1(9) . .
C10 C9 H9A 109.4 . .
N6 C9 H9A 109.2 . .
C10 C9 H9B 108.9 . .
N6 C9 H9B 109.2 . .
H9A C9 H9B 107.9 . .
N7 C10 N7' 49.7(14) . .
N7 C10 C9 119.8(16) . .
N7' C10 C9 114.8(14) . .
N7 C10 H10A 70.7(19) . .
N7' C10 H10A 120.3(17) . .
C9 C10 H10A 96.4(15) . .
N7 C10 H10B 137(2) . .
N7' C10 H10B 116(2) . .
C9 C10 H10B 102.9(14) . .
H10A C10 H10B 104.0(16) . .
N7' C11 C12 108.6(15) . .
N7' C11 N7 45.6(12) . .
C12 C11 N7 128.6(15) . .
N7' C11 H11A 123.8(19) . .
C12 C11 H11A 100.7(16) . .
N7 C11 H11A 78.6(16) . .
N7' C11 H11B 115(2) . .
C12 C11 H11B 102.2(14) . .
N7 C11 H11B 128.2(18) . .
H11A C11 H11B 104.1(16) . .
N8 C12 C11 114.7(12) . .
N8 C12 H12A 108.7 . .
C11 C12 H12A 108.4 . .
N8 C12 H12B 108.6 . .
C11 C12 H12B 108.7 . .
H12A C12 H12B 107.5 . .
O3 B1 O6 111.3(7) . .
O3 B1 O18 110.3(8) . .
O6 B1 O18 109.1(7) . .
O3 B1 O31 110.1(7) . .
O6 B1 O31 110.4(8) . .
O18 B1 O31 105.6(7) . .
O2 B2 O24 111.8(8) . .
O2 B2 O14 110.0(7) . .
O24 B2 O14 110.2(7) . .
O2 B2 O34 111.7(7) . .
O24 B2 O34 107.8(7) . .
O14 B2 O34 105.1(7) . .
O15 B3 O4 112.3(8) 5_567 .
O15 B3 O16 109.9(8) 5_567 5_567
O4 B3 O16 109.1(8) . 5_567
O15 B3 O29 111.1(8) 5_567 .
O4 B3 O29 108.8(8) . .
O16 B3 O29 105.3(8) 5_567 .
H6WA OW6 H6WB 144(10) . .
H5WA OW5 H5WB 138(10) . .
H4WB OW4 H4WA 122(10) . .
H3WA OW3 H3WB 73(10) . .
H2WA OW2 H2WB 137(8) . .
H1WB OW1 H1WA 96(10) . .
H7WB OW7 H7WA 169(10) . .

loop_
_geom_bond_atom_site_label_1
_geom_bond_atom_site_label_2
_geom_bond_distance
_geom_bond_site_symmetry_2
V1 O22 1.591(7) .
V1 O15 1.960(6) .
V1 O30 1.962(6) .
V1 O2 1.961(6) .
V1 O1 1.996(6) .
V2 O8 1.614(6) .
V2 O20 1.959(6) .
V2 O6 1.971(6) .
V2 O24 1.968(6) .
V2 O9 1.976(6) .
V3 O23 1.582(6) .
V3 O24 1.952(6) .
V3 O6 1.960(6) .
V3 O10 1.979(6) .
V3 O5 1.995(6) .
V4 O32 1.589(7) .
V4 O4 1.967(6) .
V4 O3 1.972(6) .
V4 O21 1.974(7) .
V4 O17 1.972(6) .
V5 O35 1.579(7) .
V5 O3 1.951(6) .
V5 O4 1.956(6) .
V5 O33 1.962(7) .
V5 O7 1.983(6) .
V6 O11 1.599(7) .
V6 O15 1.966(6) .
V6 O2 1.967(6) .
V6 O13 1.978(6) .
V6 O19 1.983(6) .
P1 O12 1.486(6) .
P1 O10 1.528(7) .
P1 O7 1.535(7) .
P1 O18 1.566(6) .
P2 O25 1.514(7) .
P2 O20 1.534(7) .
P2 O19 1.543(6) .
P2 O14 1.554(6) .
P3 O21 1.514(7) .
P3 O9 1.522(6) .
P3 O28 1.514(6) .
P3 O31 1.567(6) .
P4 O26 1.496(6) .
P4 O1 1.524(6) .
P4 O5 1.552(6) .
P4 O34 1.567(6) .
P5 O36 1.494(7) .
P5 O17 1.525(7) .
P5 O30 1.537(6) 5_567
P5 O29 1.561(7) .
P6 O27 1.488(7) .
P6 O33 1.529(7) 5_567
P6 O13 1.529(7) .
P6 O16 1.570(7) .
O2 B2 1.441(11) .
O3 B1 1.447(12) .
O4 B3 1.465(13) .
O6 B1 1.466(11) .
O14 B2 1.499(12) .
O15 B3 1.446(12) 5_567
O16 B3 1.490(13) 5_567
O18 B1 1.490(12) .
O24 B2 1.485(11) .
O29 B3 1.496(12) .
O30 P5 1.537(6) 5_567
O31 B1 1.488(12) .
O33 P6 1.529(7) 5_567
O34 B2 1.493(11) .
N1 C1 1.430(14) .
N1 H1A 0.8900 .
N1 H1B 0.8900 .
N1 H1C 0.8900 .
N2 C3 1.469(16) .
N2 C2 1.526(15) .
N2 H2A 0.9000 .
N2 H2B 0.9000 .
N3 C4 1.357(17) .
N3 C5 1.479(18) .
N3 H3A 0.9000 .
N3 H3B 0.9000 .
N4 C6 1.411(16) .
N4 H4A 0.8900 .
N4 H4B 0.8900 .
N4 H4C 0.8900 .
N5 C7 1.481(12) .
N5 H5A 0.8900 .
N5 H5B 0.8900 .
N5 H5C 0.8900 .
N6 C9 1.478(13) .
N6 C8 1.489(12) .
N6 H6A 0.9000 .
N6 H6B 0.9000 .
N7' C11 1.38(2) .
N7' C10 1.41(2) .
N7' H7'1 0.9000 .
N7' H7'2 0.9000 .
N7 C10 1.26(3) .
N7 C11 1.52(3) .
N7 H7A 0.9000 .
N7 H7B 0.9000 .
N7 H10A 1.35(3) .
N8 C12 1.420(14) .
N8 H8A 0.8900 .
N8 H8B 0.8900 .
N8 H8C 0.8900 .
N9 H9C 0.98(3) .
N9 H9D 1.02(5) .
C1 C2 1.509(15) .
C1 H1D 0.9700 .
C1 H1E 0.9700 .
C2 H2C 0.9700 .
C2 H2D 0.9700 .
C3 C4 1.59(2) .
C3 H3C 0.9700 .
C3 H3D 0.9700 .
C4 H4D 0.9700 .
C4 H4E 0.9700 .
C5 C6 1.53(2) .
C5 H5D 0.9700 .
C5 H5E 0.9700 .
C6 H6C 0.9700 .
C6 H6D 0.9700 .
C7 C8 1.490(14) .
C7 H7C 0.9700 .
C7 H7D 0.9700 .
C8 H8D 0.9700 .
C8 H8E 0.9700 .
C9 C10 1.497(19) .
C9 H9A 0.9700 .
C9 H9B 0.9700 .
C10 H10A 1.05(2) .
C10 H10B 0.924(13) .
C11 C12 1.456(19) .
C11 H11A 1.020(18) .
C11 H11B 0.958(14) .
C12 H12A 0.9700 .
C12 H12B 0.9700 .
B3 O15 1.446(12) 5_567
B3 O16 1.490(13) 5_567
OW6 H6WA 0.94(3) .
OW6 H6WB 0.90(2) .
OW5 H5WA 0.90(4) .
OW5 H5WB 0.90(2) .
OW4 H4WB 0.90(2) .
OW4 H4WA 0.91(2) .
OW3 H3WA 0.89(2) .
OW3 H3WB 0.93(3) .
OW2 H2WA 0.91(2) .
OW2 H2WB 0.92(3) .
OW1 H1WB 0.90(2) .
OW1 H1WA 0.89(2) .
OW7 H7WB 0.93(3) .
OW7 H7WA 0.91(3) .
